data_4072450
loop_
_publ_author_name
'Klamo, Sara B.'
'Wendt, Ola F.'
'Henling, Larry M.'
'Day, Michael W.'
'Bercaw, John E.'

_publ_section_title
;
 Dialkyl and Methyl-Alkyl Zirconocenes:&#x00A0; Synthesis and
 Characterization of Zirconocene-Alkyls That Model the Polymeryl Chain in
 Alkene Polymerizations
;
_journal_issue 12
_journal_name_full Organometallics
_journal_page_first 3018
_journal_paper_doi 10.1021/om0601302
_journal_volume 26
_journal_year 2007
_chemical_formula_moiety 'C20 H31 Cl Zr'
_chemical_formula_sum 'C20 H31 Cl Zr'
_chemical_formula_weight 398.12
_chemical_name_systematic
; 
 ? 
;
_space_group_IT_number 2
_symmetry_cell_setting triclinic
_symmetry_space_group_name_Hall '-P 1'
_symmetry_space_group_name_H-M 'P -1'
_atom_sites_solution_hydrogens geom
_atom_sites_solution_primary direct
_atom_sites_solution_secondary difmap
_audit_creation_method SHELXL-97
_cell_angle_alpha 101.6260(10)
_cell_angle_beta 104.3560(10)
_cell_angle_gamma 100.4190(10)
_cell_formula_units_Z 4
_cell_length_a 8.9772(2)
_cell_length_b 13.5673(4)
_cell_length_c 17.2242(5)
_cell_measurement_reflns_used 22335
_cell_measurement_temperature 100(2)
_cell_measurement_theta_max 45.84
_cell_measurement_theta_min 2.37
_cell_volume 1930.85(9)
_computing_cell_refinement 'Bruker SAINT v6.45'
_computing_data_collection 'Bruker SMART v5.054'
_computing_data_reduction 'Bruker SAINT v6.45'
_computing_molecular_graphics 'Bruker SHELXTL'
_computing_publication_material 'Bruker SHELXTL'
_computing_structure_refinement 'SHELXL-97 (Sheldrick, 1997)'
_computing_structure_solution 'SHELXS-97 (Sheldrick, 1990)'
_diffrn_ambient_temperature 100(2)
_diffrn_measured_fraction_theta_full 0.830
_diffrn_measured_fraction_theta_max 0.830
_diffrn_measurement_device_type 'Bruker SMART 1000'
_diffrn_measurement_method '\w scans at 7 \f settings'
_diffrn_radiation_monochromator graphite
_diffrn_radiation_source 'normal-focus sealed tube'
_diffrn_radiation_type MoK\a
_diffrn_radiation_wavelength 0.71073
_diffrn_reflns_av_R_equivalents 0.0515
_diffrn_reflns_av_sigmaI/netI 0.0727
_diffrn_reflns_limit_h_max 18
_diffrn_reflns_limit_h_min -18
_diffrn_reflns_limit_k_max 27
_diffrn_reflns_limit_k_min -27
_diffrn_reflns_limit_l_max 35
_diffrn_reflns_limit_l_min -32
_diffrn_reflns_number 54797
_diffrn_reflns_theta_full 46.45
_diffrn_reflns_theta_max 46.45
_diffrn_reflns_theta_min 1.58
_exptl_absorpt_coefficient_mu 0.704
_exptl_absorpt_correction_T_max 0.8382
_exptl_absorpt_correction_T_min 0.7857
_exptl_absorpt_correction_type none
_exptl_crystal_colour Yellow
_exptl_crystal_density_diffrn 1.370
_exptl_crystal_density_method 'not measured'
_exptl_crystal_description Fragment
_exptl_crystal_F_000 832
_exptl_crystal_size_max 0.36
_exptl_crystal_size_mid 0.26
_exptl_crystal_size_min 0.26
_refine_diff_density_max 1.282
_refine_diff_density_min -0.693
_refine_diff_density_rms 0.118
_refine_ls_extinction_method none
_refine_ls_goodness_of_fit_ref 1.157
_refine_ls_hydrogen_treatment Riding
_refine_ls_matrix_type 'Full matrix'
_refine_ls_number_parameters 413
_refine_ls_number_reflns 28459
_refine_ls_number_restraints 0
_refine_ls_restrained_S_all 1.157
_refine_ls_R_factor_all 0.0668
_refine_ls_R_factor_gt 0.0390
_refine_ls_shift/su_max 0.004
_refine_ls_shift/su_mean 0.000
_refine_ls_structure_factor_coef Fsqd
_refine_ls_weighting_details w=1/s^2^(Fo^2^)
_refine_ls_weighting_scheme sigma
_refine_ls_wR_factor_gt 0.0748
_refine_ls_wR_factor_ref 0.0786
_reflns_number_gt 18839
_reflns_number_total 28459
_reflns_threshold_expression >2sigma(I)
_cod_data_source_file om0601302si20060210_073335.cif
_cod_data_source_block sbk11
_cod_depositor_comments
;
The following automatic conversions were performed:

'_symmetry_cell_setting' value 'Triclinic' changed to 'triclinic'
according to /home/saulius/struct/CIF-dictionaries/cif_core.dic
dictionary named 'cif_core.dic' version 2.4.1 from
2010-06-29.

'_refine_ls_weighting_scheme' value 'Sigma' changed to
'sigma' according to
/home/saulius/struct/CIF-dictionaries/cif_core.dic dictionary named
'cif_core.dic' version 2.4.1 from 2010-06-29.

Automatic conversion script
Id: cif_fix_values 1715 2011-07-08 13:25:40Z adriana 

The following automatic conversions were performed:

'_atom_sites_solution_primary' value 'Direct methods' was changed to
'direct'.

'_atom_sites_solution_secondary' value 'Difference Fourier map' was
changed to 'difmap'.

'_atom_sites_solution_hydrogens' value 'Geometric positions' was
changed to 'geom'.

Automatic conversion script
Id: cif_fix_values 6452 2018-10-05 10:23:21Z andrius 
;
_cod_original_sg_symbol_H-M P-1
_cod_database_code 4072450

loop_
_symmetry_equiv_pos_as_xyz
'x, y, z'
'-x, -y, -z'

loop_
_atom_site_label
_atom_site_type_symbol
_atom_site_fract_x
_atom_site_fract_y
_atom_site_fract_z
_atom_site_U_iso_or_equiv
_atom_site_adp_type
_atom_site_occupancy
_atom_site_symmetry_multiplicity
_atom_site_calc_flag
_atom_site_refinement_flags
Zr1 Zr 0.782823(13) 0.153269(8) 0.261734(7) 0.00950(2) Uani 1 1 d .
Cl1 Cl 0.65520(4) -0.03161(2) 0.201374(19) 0.01834(6) Uani 1 1 d .
C1A C 0.90558(17) 0.11801(11) 0.14333(9) 0.0210(3) Uani 1 1 d .
H1A H 0.8507 0.0619 0.0960 0.025 Uiso 1 1 calc R
C2A C 1.01640(17) 0.11299(11) 0.21557(9) 0.0217(3) Uani 1 1 d .
H2A H 1.0487 0.0526 0.2255 0.026 Uiso 1 1 calc R
C3A C 1.07057(15) 0.21216(12) 0.27003(9) 0.0199(3) Uani 1 1 d .
H3A H 1.1476 0.2311 0.3229 0.024 Uiso 1 1 calc R
C4A C 0.99075(15) 0.27943(10) 0.23278(8) 0.0170(2) Uani 1 1 d .
H4A H 1.0023 0.3510 0.2566 0.020 Uiso 1 1 calc R
C5A C 0.89080(16) 0.22067(10) 0.15374(8) 0.0174(2) Uani 1 1 d .
H5A H 0.8248 0.2463 0.1143 0.021 Uiso 1 1 calc R
C6A C 0.75296(14) 0.09786(9) 0.39102(7) 0.01163(18) Uani 1 1 d .
C7A C 0.91193(14) 0.15598(9) 0.40989(7) 0.01223(19) Uani 1 1 d .
C8A C 0.90805(14) 0.26096(9) 0.41091(7) 0.01208(19) Uani 1 1 d .
C9A C 0.74677(14) 0.26688(9) 0.39085(7) 0.01143(18) Uani 1 1 d .
C10A C 0.65077(13) 0.16570(9) 0.37822(7) 0.01134(18) Uani 1 1 d .
C11A C 0.70257(16) -0.01234(9) 0.39489(8) 0.0175(2) Uani 1 1 d .
H11A H 0.7798 -0.0504 0.3817 0.026 Uiso 1 1 calc R
H11B H 0.5981 -0.0452 0.3547 0.026 Uiso 1 1 calc R
H11C H 0.6969 -0.0133 0.4508 0.026 Uiso 1 1 calc R
C12A C 1.05662(15) 0.11538(11) 0.43642(8) 0.0177(2) Uani 1 1 d .
H12A H 1.1516 0.1678 0.4414 0.027 Uiso 1 1 calc R
H12B H 1.0490 0.0520 0.3950 0.027 Uiso 1 1 calc R
H12C H 1.0635 0.0999 0.4902 0.027 Uiso 1 1 calc R
C13A C 1.04662(15) 0.35464(10) 0.44362(8) 0.0177(2) Uani 1 1 d .
H13A H 1.0291 0.4044 0.4103 0.027 Uiso 1 1 calc R
H13B H 1.1439 0.3332 0.4404 0.027 Uiso 1 1 calc R
H13C H 1.0569 0.3873 0.5015 0.027 Uiso 1 1 calc R
C14A C 0.69329(16) 0.36602(9) 0.39394(8) 0.0164(2) Uani 1 1 d .
H14A H 0.7214 0.4062 0.4518 0.025 Uiso 1 1 calc R
H14B H 0.5781 0.3498 0.3692 0.025 Uiso 1 1 calc R
H14C H 0.7455 0.4067 0.3629 0.025 Uiso 1 1 calc R
C15A C 0.47427(14) 0.13450(10) 0.36086(8) 0.0172(2) Uani 1 1 d .
H15A H 0.4301 0.1946 0.3555 0.026 Uiso 1 1 calc R
H15B H 0.4492 0.1090 0.4066 0.026 Uiso 1 1 calc R
H15C H 0.4282 0.0795 0.3091 0.026 Uiso 1 1 calc R
C16A C 0.58173(14) 0.22551(10) 0.20178(7) 0.0139(2) Uani 1 1 d .
H16A H 0.5258 0.2394 0.2441 0.017 Uiso 1 1 calc R
H16B H 0.6374 0.2944 0.1996 0.017 Uiso 1 1 calc R
C17A C 0.44714(15) 0.18347(10) 0.11775(8) 0.0164(2) Uani 1 1 d .
C18A C 0.50795(18) 0.16026(13) 0.04239(8) 0.0274(3) Uani 1 1 d .
H18A H 0.5697 0.1080 0.0475 0.041 Uiso 1 1 calc R
H18B H 0.5753 0.2240 0.0394 0.041 Uiso 1 1 calc R
H18C H 0.4178 0.1339 -0.0081 0.041 Uiso 1 1 calc R
C19A C 0.35081(19) 0.26595(13) 0.10814(10) 0.0299(3) Uani 1 1 d .
H19A H 0.2662 0.2414 0.0553 0.045 Uiso 1 1 calc R
H19B H 0.4209 0.3309 0.1091 0.045 Uiso 1 1 calc R
H19C H 0.3042 0.2780 0.1539 0.045 Uiso 1 1 calc R
C20A C 0.33490(16) 0.08425(12) 0.11776(9) 0.0253(3) Uani 1 1 d .
H20A H 0.2453 0.0627 0.0670 0.038 Uiso 1 1 calc R
H20B H 0.2955 0.0972 0.1662 0.038 Uiso 1 1 calc R
H20C H 0.3919 0.0292 0.1202 0.038 Uiso 1 1 calc R
Zr2 Zr 0.909951(13) 0.310284(8) 0.745031(7) 0.00961(2) Uani 1 1 d .
Cl2 Cl 1.03830(4) 0.44213(2) 0.688845(19) 0.01608(5) Uani 1 1 d .
C1B C 0.85653(16) 0.19519(10) 0.59964(8) 0.0191(2) Uani 1 1 d .
H1B H 0.8345 0.2248 0.5538 0.023 Uiso 1 1 calc R
C2B C 1.00788(17) 0.19173(10) 0.64639(9) 0.0217(3) Uani 1 1 d .
H2B H 1.1054 0.2178 0.6368 0.026 Uiso 1 1 calc R
C3B C 0.99058(17) 0.14353(10) 0.70916(9) 0.0211(3) Uani 1 1 d .
H3B H 1.0734 0.1310 0.7495 0.025 Uiso 1 1 calc R
C4B C 0.82599(17) 0.11672(9) 0.70139(8) 0.0197(2) Uani 1 1 d .
H4B H 0.7792 0.0839 0.7363 0.024 Uiso 1 1 calc R
C5B C 0.74478(16) 0.14724(10) 0.63297(8) 0.0178(2) Uani 1 1 d .
H5B H 0.6331 0.1371 0.6128 0.021 Uiso 1 1 calc R
C6B C 1.10361(14) 0.43252(9) 0.87897(7) 0.0141(2) Uani 1 1 d .
C7B C 1.12550(14) 0.33150(9) 0.87813(7) 0.0144(2) Uani 1 1 d .
C8B C 0.98446(15) 0.27125(10) 0.88608(7) 0.0158(2) Uani 1 1 d .
C9B C 0.87548(15) 0.33557(10) 0.88918(7) 0.0159(2) Uani 1 1 d .
C10B C 0.95020(15) 0.43555(9) 0.88536(7) 0.0143(2) Uani 1 1 d .
C11B C 1.23248(17) 0.52251(10) 0.88203(9) 0.0227(3) Uani 1 1 d .
H11D H 1.1851 0.5777 0.8658 0.034 Uiso 1 1 calc R
H11E H 1.2913 0.4995 0.8438 0.034 Uiso 1 1 calc R
H11F H 1.3049 0.5489 0.9386 0.034 Uiso 1 1 calc R
C12B C 1.27929(16) 0.30100(11) 0.88042(9) 0.0219(3) Uani 1 1 d .
H12D H 1.3591 0.3389 0.9332 0.033 Uiso 1 1 calc R
H12E H 1.3158 0.3180 0.8345 0.033 Uiso 1 1 calc R
H12F H 1.2631 0.2262 0.8750 0.033 Uiso 1 1 calc R
C13B C 0.96376(19) 0.16625(11) 0.90377(9) 0.0266(3) Uani 1 1 d .
H13D H 1.0350 0.1291 0.8821 0.040 Uiso 1 1 calc R
H13E H 0.8538 0.1265 0.8769 0.040 Uiso 1 1 calc R
H13F H 0.9891 0.1747 0.9638 0.040 Uiso 1 1 calc R
C14B C 0.71849(17) 0.30337(13) 0.90495(9) 0.0270(3) Uani 1 1 d .
H14D H 0.7361 0.3053 0.9638 0.040 Uiso 1 1 calc R
H14E H 0.6644 0.2327 0.8711 0.040 Uiso 1 1 calc R
H14F H 0.6528 0.3511 0.8903 0.040 Uiso 1 1 calc R
C15B C 0.88570(18) 0.53123(11) 0.89497(9) 0.0223(3) Uani 1 1 d .
H15D H 0.9472 0.5808 0.9480 0.033 Uiso 1 1 calc R
H15E H 0.7744 0.5119 0.8937 0.033 Uiso 1 1 calc R
H15F H 0.8937 0.5631 0.8494 0.033 Uiso 1 1 calc R
C16B C 0.65726(14) 0.34057(10) 0.71930(8) 0.0157(2) Uani 1 1 d .
H16C H 0.5881 0.2751 0.7197 0.019 Uiso 1 1 calc R
H16D H 0.6617 0.3920 0.7701 0.019 Uiso 1 1 calc R
C17B C 0.55853(14) 0.37581(10) 0.64717(8) 0.0163(2) Uani 1 1 d .
C18B C 0.5091(2) 0.29568(14) 0.56339(9) 0.0345(4) Uani 1 1 d .
H18D H 0.4492 0.2300 0.5675 0.052 Uiso 1 1 calc R
H18E H 0.6039 0.2848 0.5478 0.052 Uiso 1 1 calc R
H18F H 0.4427 0.3209 0.5212 0.052 Uiso 1 1 calc R
C19B C 0.40718(18) 0.39365(15) 0.66703(11) 0.0348(4) Uani 1 1 d .
H19D H 0.3390 0.4107 0.6202 0.052 Uiso 1 1 calc R
H19E H 0.4347 0.4511 0.7168 0.052 Uiso 1 1 calc R
H19F H 0.3509 0.3306 0.6768 0.052 Uiso 1 1 calc R
C20B C 0.64707(18) 0.47844(13) 0.63826(12) 0.0347(4) Uani 1 1 d .
H20D H 0.5769 0.5021 0.5964 0.052 Uiso 1 1 calc R
H20E H 0.7406 0.4683 0.6210 0.052 Uiso 1 1 calc R
H20F H 0.6804 0.5306 0.6916 0.052 Uiso 1 1 calc R

loop_
_atom_site_aniso_label
_atom_site_aniso_U_11
_atom_site_aniso_U_22
_atom_site_aniso_U_33
_atom_site_aniso_U_23
_atom_site_aniso_U_13
_atom_site_aniso_U_12
Zr1 0.01025(4) 0.00909(4) 0.00972(5) 0.00278(3) 0.00316(4) 0.00300(4)
Cl1 0.02448(15) 0.01090(11) 0.01611(13) 0.00059(9) 0.00388(11) 0.00176(11)
C1A 0.0275(7) 0.0197(6) 0.0184(6) 0.0021(5) 0.0150(5) 0.0043(5)
C2A 0.0229(6) 0.0225(6) 0.0313(8) 0.0127(6) 0.0182(6) 0.0135(5)
C3A 0.0124(5) 0.0294(7) 0.0222(6) 0.0104(5) 0.0089(5) 0.0062(5)
C4A 0.0163(5) 0.0152(5) 0.0220(6) 0.0061(4) 0.0101(5) 0.0023(4)
C5A 0.0187(5) 0.0206(6) 0.0173(6) 0.0097(5) 0.0091(5) 0.0048(5)
C6A 0.0141(5) 0.0106(4) 0.0100(5) 0.0029(3) 0.0035(4) 0.0024(4)
C7A 0.0122(4) 0.0137(5) 0.0103(5) 0.0031(4) 0.0022(4) 0.0037(4)
C8A 0.0127(4) 0.0109(4) 0.0109(5) 0.0015(4) 0.0024(4) 0.0014(4)
C9A 0.0134(5) 0.0104(4) 0.0104(5) 0.0021(3) 0.0034(4) 0.0033(4)
C10A 0.0113(4) 0.0124(4) 0.0100(5) 0.0025(4) 0.0036(3) 0.0018(4)
C11A 0.0222(6) 0.0123(5) 0.0198(6) 0.0073(4) 0.0078(5) 0.0032(5)
C12A 0.0157(5) 0.0210(6) 0.0178(6) 0.0076(5) 0.0025(4) 0.0081(5)
C13A 0.0145(5) 0.0148(5) 0.0179(6) 0.0009(4) 0.0009(4) -0.0020(4)
C14A 0.0196(6) 0.0118(5) 0.0180(6) 0.0027(4) 0.0051(4) 0.0060(4)
C15A 0.0124(5) 0.0196(6) 0.0191(6) 0.0046(5) 0.0054(4) 0.0024(4)
C16A 0.0143(5) 0.0161(5) 0.0113(5) 0.0035(4) 0.0026(4) 0.0052(4)
C17A 0.0141(5) 0.0209(6) 0.0130(5) 0.0053(4) 0.0019(4) 0.0031(4)
C18A 0.0223(7) 0.0418(9) 0.0127(6) 0.0046(6) 0.0022(5) 0.0017(6)
C19A 0.0256(7) 0.0356(9) 0.0262(7) 0.0112(6) -0.0031(6) 0.0135(7)
C20A 0.0153(6) 0.0312(8) 0.0250(7) 0.0088(6) 0.0019(5) -0.0011(5)
Zr2 0.00932(4) 0.00904(4) 0.00995(5) 0.00195(3) 0.00271(4) 0.00169(4)
Cl2 0.01680(12) 0.01618(12) 0.01911(14) 0.00850(10) 0.00885(10) 0.00418(10)
C1B 0.0239(6) 0.0171(5) 0.0136(5) -0.0004(4) 0.0062(5) 0.0024(5)
C2B 0.0187(6) 0.0167(6) 0.0265(7) -0.0051(5) 0.0103(5) 0.0035(5)
C3B 0.0212(6) 0.0127(5) 0.0238(7) -0.0023(4) 0.0000(5) 0.0071(5)
C4B 0.0243(6) 0.0102(5) 0.0198(6) 0.0008(4) 0.0038(5) -0.0003(5)
C5B 0.0158(5) 0.0137(5) 0.0173(6) -0.0017(4) 0.0010(4) -0.0006(4)
C6B 0.0156(5) 0.0120(5) 0.0119(5) 0.0018(4) 0.0019(4) 0.0010(4)
C7B 0.0143(5) 0.0140(5) 0.0129(5) 0.0030(4) 0.0011(4) 0.0033(4)
C8B 0.0193(5) 0.0144(5) 0.0121(5) 0.0054(4) 0.0025(4) 0.0010(4)
C9B 0.0162(5) 0.0207(6) 0.0106(5) 0.0045(4) 0.0049(4) 0.0023(4)
C10B 0.0177(5) 0.0150(5) 0.0093(5) 0.0010(4) 0.0033(4) 0.0047(4)
C11B 0.0223(6) 0.0157(5) 0.0227(7) 0.0024(5) 0.0021(5) -0.0045(5)
C12B 0.0174(6) 0.0235(6) 0.0228(7) 0.0038(5) 0.0013(5) 0.0088(5)
C13B 0.0364(9) 0.0171(6) 0.0234(7) 0.0111(5) 0.0034(6) 0.0002(6)
C14B 0.0216(6) 0.0422(9) 0.0199(7) 0.0109(6) 0.0121(5) 0.0030(6)
C15B 0.0284(7) 0.0205(6) 0.0178(6) 0.0010(5) 0.0052(5) 0.0118(5)
C16B 0.0116(5) 0.0205(6) 0.0151(5) 0.0035(4) 0.0041(4) 0.0049(4)
C17B 0.0111(5) 0.0202(6) 0.0172(6) 0.0040(4) 0.0033(4) 0.0049(4)
C18B 0.0398(10) 0.0384(9) 0.0200(7) 0.0036(6) -0.0049(6) 0.0201(8)
C19B 0.0165(6) 0.0578(12) 0.0400(10) 0.0228(9) 0.0111(6) 0.0184(7)
C20B 0.0188(7) 0.0292(8) 0.0555(11) 0.0224(8) 0.0003(7) 0.0058(6)

loop_
_atom_type_symbol
_atom_type_description
_atom_type_scat_dispersion_real
_atom_type_scat_dispersion_imag
_atom_type_scat_source
C C 0.0033 0.0016 'International Tables Vol C Tables 4.2.6.8 and 6.1.1.4'
H H 0.0000 0.0000 'International Tables Vol C Tables 4.2.6.8 and 6.1.1.4'
Cl Cl 0.1484 0.1585 'International Tables Vol C Tables 4.2.6.8 and 6.1.1.4'
Zr Zr -2.9673 0.5597 'International Tables Vol C Tables 4.2.6.8 and 6.1.1.4'

loop_
_geom_angle_atom_site_label_1
_geom_angle_atom_site_label_2
_geom_angle_atom_site_label_3
_geom_angle
_geom_angle_publ_flag
Cent1A Zr1 Cent2A 129.5 yes
C16A Zr1 Cl1 100.18(3) ?
C16A Zr1 C4A 92.35(4) ?
Cl1 Zr1 C4A 133.87(3) ?
C16A Zr1 C7A 132.33(4) ?
Cl1 Zr1 C7A 101.39(3) ?
C4A Zr1 C7A 102.15(4) ?
C16A Zr1 C3A 124.98(4) ?
Cl1 Zr1 C3A 117.26(4) ?
C4A Zr1 C3A 32.66(4) ?
C7A Zr1 C3A 79.87(4) ?
C16A Zr1 C2A 130.58(4) ?
Cl1 Zr1 C2A 86.01(3) ?
C4A Zr1 C2A 53.75(4) ?
C7A Zr1 C2A 92.97(4) ?
C3A Zr1 C2A 32.15(5) ?
C16A Zr1 C8A 107.10(4) ?
Cl1 Zr1 C8A 132.24(3) ?
C4A Zr1 C8A 83.82(4) ?
C7A Zr1 C8A 32.78(4) ?
C3A Zr1 C8A 76.90(4) ?
C2A Zr1 C8A 103.72(4) ?
C16A Zr1 C6A 114.08(4) ?
Cl1 Zr1 C6A 79.56(3) ?
C4A Zr1 C6A 134.26(4) ?
C7A Zr1 C6A 32.61(4) ?
C3A Zr1 C6A 111.35(4) ?
C2A Zr1 C6A 115.26(4) ?
C8A Zr1 C6A 53.76(4) ?
C16A Zr1 C5A 78.64(4) ?
Cl1 Zr1 C5A 107.41(3) ?
C4A Zr1 C5A 32.38(4) ?
C7A Zr1 C5A 132.36(4) ?
C3A Zr1 C5A 53.39(4) ?
C2A Zr1 C5A 53.19(4) ?
C8A Zr1 C5A 115.81(4) ?
C6A Zr1 C5A 164.71(4) ?
C16A Zr1 C1A 100.00(5) ?
Cl1 Zr1 C1A 80.50(3) ?
C4A Zr1 C1A 53.54(4) ?
C7A Zr1 C1A 125.18(4) ?
C3A Zr1 C1A 53.29(5) ?
C2A Zr1 C1A 32.21(5) ?
C8A Zr1 C1A 130.11(4) ?
C6A Zr1 C1A 142.92(4) ?
C5A Zr1 C1A 31.92(4) ?
C16A Zr1 C10A 82.95(4) ?
Cl1 Zr1 C10A 93.10(3) ?
C4A Zr1 C10A 132.65(4) ?
C7A Zr1 C10A 53.97(4) ?
C3A Zr1 C10A 129.58(4) ?
C2A Zr1 C10A 146.13(4) ?
C8A Zr1 C10A 53.62(4) ?
C6A Zr1 C10A 32.32(4) ?
C5A Zr1 C10A 154.45(4) ?
C1A Zr1 C10A 173.32(4) ?
C16A Zr1 C9A 78.86(4) ?
Cl1 Zr1 C9A 125.38(3) ?
C4A Zr1 C9A 100.51(4) ?
C7A Zr1 C9A 54.04(4) ?
C3A Zr1 C9A 105.93(4) ?
C2A Zr1 C9A 135.59(4) ?
C8A Zr1 C9A 32.37(4) ?
C6A Zr1 C9A 53.57(4) ?
C5A Zr1 C9A 125.25(4) ?
C1A Zr1 C9A 154.05(4) ?
C10A Zr1 C9A 32.28(4) ?
C5A C1A C2A 107.85(13) ?
C5A C1A Zr1 73.89(7) ?
C2A C1A Zr1 72.97(7) ?
C3A C2A C1A 108.25(12) ?
C3A C2A Zr1 73.63(7) ?
C1A C2A Zr1 74.82(8) ?
C2A C3A C4A 108.18(12) ?
C2A C3A Zr1 74.22(7) ?
C4A C3A Zr1 73.34(7) ?
C5A C4A C3A 107.37(12) ?
C5A C4A Zr1 75.21(7) ?
C3A C4A Zr1 74.01(7) ?
C1A C5A C4A 108.33(12) ?
C1A C5A Zr1 74.19(7) ?
C4A C5A Zr1 72.41(7) ?
C7A C6A C10A 108.29(10) ?
C7A C6A C11A 125.89(11) ?
C10A C6A C11A 125.37(11) ?
C7A C6A Zr1 72.50(6) ?
C10A C6A Zr1 74.46(6) ?
C11A C6A Zr1 125.00(8) ?
C6A C7A C8A 107.69(10) ?
C6A C7A C12A 124.80(11) ?
C8A C7A C12A 126.92(11) ?
C6A C7A Zr1 74.89(6) ?
C8A C7A Zr1 74.56(6) ?
C12A C7A Zr1 123.39(8) ?
C9A C8A C7A 108.18(10) ?
C9A C8A C13A 123.69(11) ?
C7A C8A C13A 127.09(11) ?
C9A C8A Zr1 74.73(6) ?
C7A C8A Zr1 72.66(6) ?
C13A C8A Zr1 127.69(8) ?
C8A C9A C10A 107.84(10) ?
C8A C9A C14A 124.58(10) ?
C10A C9A C14A 127.15(11) ?
C8A C9A Zr1 72.90(6) ?
C10A C9A Zr1 73.81(6) ?
C14A C9A Zr1 124.94(8) ?
C6A C10A C9A 107.98(10) ?
C6A C10A C15A 124.38(10) ?
C9A C10A C15A 127.49(11) ?
C6A C10A Zr1 73.22(6) ?
C9A C10A Zr1 73.92(6) ?
C15A C10A Zr1 122.13(8) ?
C17A C16A Zr1 130.50(8) ?
C18A C17A C20A 108.16(12) ?
C18A C17A C19A 108.38(11) ?
C20A C17A C19A 107.97(12) ?
C18A C17A C16A 113.58(11) ?
C20A C17A C16A 110.45(10) ?
C19A C17A C16A 108.14(11) ?
Cent1B Zr2 Cent2B 129.8 yes
C16B Zr2 Cl2 99.91(3) ?
C16B Zr2 C4B 97.26(5) ?
Cl2 Zr2 C4B 134.21(3) ?
C16B Zr2 C3B 129.35(5) ?
Cl2 Zr2 C3B 111.53(4) ?
C4B Zr2 C3B 33.02(4) ?
C16B Zr2 C2B 126.33(5) ?
Cl2 Zr2 C2B 82.32(3) ?
C4B Zr2 C2B 53.69(5) ?
C3B Zr2 C2B 32.22(5) ?
C16B Zr2 C7B 132.37(4) ?
Cl2 Zr2 C7B 100.44(3) ?
C4B Zr2 C7B 98.49(4) ?
C3B Zr2 C7B 80.45(4) ?
C2B Zr2 C7B 98.82(5) ?
C16B Zr2 C9B 79.35(4) ?
Cl2 Zr2 C9B 126.92(3) ?
C4B Zr2 C9B 97.81(4) ?
C3B Zr2 C9B 108.54(5) ?
C2B Zr2 C9B 140.19(5) ?
C7B Zr2 C9B 54.13(4) ?
C16B Zr2 C8B 108.58(4) ?
Cl2 Zr2 C8B 131.85(3) ?
C4B Zr2 C8B 80.12(4) ?
C3B Zr2 C8B 78.85(4) ?
C2B Zr2 C8B 108.58(5) ?
C7B Zr2 C8B 32.73(4) ?
C9B Zr2 C8B 32.61(4) ?
C16B Zr2 C5B 78.07(5) ?
Cl2 Zr2 C5B 112.65(3) ?
C4B Zr2 C5B 32.30(4) ?
C3B Zr2 C5B 53.79(4) ?
C2B Zr2 C5B 53.12(4) ?
C7B Zr2 C5B 130.33(4) ?
C9B Zr2 C5B 118.81(4) ?
C8B Zr2 C5B 110.73(4) ?
C16B Zr2 C1B 94.27(5) ?
Cl2 Zr2 C1B 83.02(3) ?
C4B Zr2 C1B 53.52(4) ?
C3B Zr2 C1B 53.69(5) ?
C2B Zr2 C1B 32.27(5) ?
C7B Zr2 C1B 130.66(4) ?
C9B Zr2 C1B 149.95(4) ?
C8B Zr2 C1B 130.76(4) ?
C5B Zr2 C1B 31.88(4) ?
C16B Zr2 C6B 112.63(4) ?
Cl2 Zr2 C6B 80.04(3) ?
C4B Zr2 C6B 130.25(4) ?
C3B Zr2 C6B 111.21(4) ?
C2B Zr2 C6B 120.43(4) ?
C7B Zr2 C6B 32.35(4) ?
C9B Zr2 C6B 53.47(4) ?
C8B Zr2 C6B 53.55(4) ?
C5B Zr2 C6B 162.51(4) ?
C1B Zr2 C6B 150.21(4) ?
C16B Zr2 C10B 82.01(4) ?
Cl2 Zr2 C10B 94.56(3) ?
C4B Zr2 C10B 129.82(4) ?
C3B Zr2 C10B 131.12(4) ?
C2B Zr2 C10B 151.65(4) ?
C7B Zr2 C10B 53.83(4) ?
C9B Zr2 C10B 32.39(4) ?
C8B Zr2 C10B 53.75(4) ?
C5B Zr2 C10B 148.51(4) ?
C1B Zr2 C10B 175.18(4) ?
C6B Zr2 C10B 32.15(4) ?
C5B C1B C2B 107.70(12) ?
C5B C1B Zr2 74.01(7) ?
C2B C1B Zr2 73.10(7) ?
C3B C2B C1B 108.71(12) ?
C3B C2B Zr2 72.93(8) ?
C1B C2B Zr2 74.63(7) ?
C2B C3B C4B 107.29(12) ?
C2B C3B Zr2 74.85(8) ?
C4B C3B Zr2 73.20(7) ?
C5B C4B C3B 107.97(12) ?
C5B C4B Zr2 75.82(7) ?
C3B C4B Zr2 73.78(7) ?
C1B C5B C4B 108.30(12) ?
C1B C5B Zr2 74.11(7) ?
C4B C5B Zr2 71.88(7) ?
C10B C6B C7B 108.93(10) ?
C10B C6B C11B 127.03(12) ?
C7B C6B C11B 123.71(12) ?
C10B C6B Zr2 74.14(7) ?
C7B C6B Zr2 73.02(7) ?
C11B C6B Zr2 124.14(8) ?
C6B C7B C8B 107.49(11) ?
C6B C7B C12B 124.48(11) ?
C8B C7B C12B 127.53(12) ?
C6B C7B Zr2 74.63(7) ?
C8B C7B Zr2 74.05(7) ?
C12B C7B Zr2 123.44(9) ?
C9B C8B C7B 107.75(11) ?
C9B C8B C13B 124.93(12) ?
C7B C8B C13B 126.46(13) ?
C9B C8B Zr2 73.57(7) ?
C7B C8B Zr2 73.21(7) ?
C13B C8B Zr2 127.24(9) ?
C10B C9B C8B 108.08(11) ?
C10B C9B C14B 127.57(13) ?
C8B C9B C14B 123.91(12) ?
C10B C9B Zr2 74.53(7) ?
C8B C9B Zr2 73.82(7) ?
C14B C9B Zr2 123.52(9) ?
C6B C10B C9B 107.72(11) ?
C6B C10B C15B 125.41(12) ?
C9B C10B C15B 126.61(12) ?
C6B C10B Zr2 73.71(7) ?
C9B C10B Zr2 73.08(7) ?
C15B C10B Zr2 123.51(8) ?
C17B C16B Zr2 131.01(8) ?
C18B C17B C19B 107.55(12) ?
C18B C17B C20B 108.39(13) ?
C19B C17B C20B 107.30(13) ?
C18B C17B C16B 113.45(11) ?
C19B C17B C16B 108.08(11) ?
C20B C17B C16B 111.80(11) ?

loop_
_geom_bond_atom_site_label_1
_geom_bond_atom_site_label_2
_geom_bond_distance
_geom_bond_publ_flag
Zr1 Cent1A 2.232 yes
Zr1 Cent2A 2.241 yes
Zr1 C16A 2.3258(12) yes
Zr1 Cl1 2.4503(3) yes
Zr1 C4A 2.5125(12) ?
Zr1 C7A 2.5172(11) ?
Zr1 C3A 2.5211(12) ?
Zr1 C2A 2.5286(13) ?
Zr1 C8A 2.5419(11) ?
Zr1 C6A 2.5482(11) ?
Zr1 C5A 2.5485(12) ?
Zr1 C1A 2.5523(13) ?
Zr1 C10A 2.5642(11) ?
Zr1 C9A 2.5656(11) ?
C1A C5A 1.4027(19) ?
C1A C2A 1.410(2) ?
C2A C3A 1.398(2) ?
C3A C4A 1.4151(19) ?
C4A C5A 1.4114(18) ?
C6A C7A 1.4225(16) ?
C6A C10A 1.4228(16) ?
C6A C11A 1.5016(16) ?
C7A C8A 1.4276(16) ?
C7A C12A 1.5051(17) ?
C8A C9A 1.4238(16) ?
C8A C13A 1.5074(16) ?
C9A C10A 1.4259(16) ?
C9A C14A 1.5034(16) ?
C10A C15A 1.5002(16) ?
C16A C17A 1.5591(17) ?
C17A C18A 1.5267(18) ?
C17A C20A 1.5287(19) ?
C17A C19A 1.5431(19) ?
Zr2 Cent1B 2.224 yes
Zr2 Cent2B 2.240 yes
Zr2 C16B 2.3287(12) yes
Zr2 Cl2 2.4432(3) yes
Zr2 C4B 2.4974(12) ?
Zr2 C3B 2.5049(13) ?
Zr2 C2B 2.5294(13) ?
Zr2 C7B 2.5329(12) ?
Zr2 C9B 2.5406(12) ?
Zr2 C8B 2.5438(12) ?
Zr2 C5B 2.5477(12) ?
Zr2 C1B 2.5490(13) ?
Zr2 C6B 2.5537(12) ?
Zr2 C10B 2.5593(12) ?
C1B C5B 1.3998(18) ?
C1B C2B 1.412(2) ?
C2B C3B 1.397(2) ?
C3B C4B 1.422(2) ?
C4B C5B 1.4041(19) ?
C6B C10B 1.4157(17) ?
C6B C7B 1.4171(17) ?
C6B C11B 1.5049(17) ?
C7B C8B 1.4306(17) ?
C7B C12B 1.5050(18) ?
C8B C9B 1.4275(18) ?
C8B C13B 1.5046(18) ?
C9B C10B 1.4223(17) ?
C9B C14B 1.5053(18) ?
C10B C15B 1.5102(18) ?
C16B C17B 1.5505(17) ?
C17B C18B 1.529(2) ?
C17B C19B 1.5290(19) ?
C17B C20B 1.530(2) ?
